data_7056392
loop_
_publ_author_name
'Devagi, Ganesan'
'Reyhaneh, Farghadani'
'Dallemer, Frederic'
'Jayakumar, Rajarajeswaran'
'Palaniappan, kalaivani'
'Prabhakaran, Rathinasabapathi'

_publ_section_title
;
 Morphological and in vitro evaluation of programmed cell death in MCF-7
 cells by new organoruthenium(II) complexes
;
_journal_name_full 'New J. Chem.'
_journal_paper_doi 10.1039/C7NJ01707C
_journal_year 2017
_chemical_formula_moiety 'C28 H30 N3 P Ru S, 2(C H Cl3), Cl'
_chemical_formula_sum 'C30 H32 Cl7 N3 P Ru S'
_chemical_formula_weight 846.83
_space_group_crystal_system monoclinic
_space_group_IT_number 14
_space_group_name_Hall '-P 2ybc'
_space_group_name_H-M_alt 'P 1 21/c 1'
_symmetry_space_group_name_Hall '-P 2ybc'
_symmetry_space_group_name_H-M 'P 1 21/c 1'
_atom_sites_solution_hydrogens geom
_audit_creation_date 2015-11-16
_audit_creation_method
;
Olex2 1.2
(compiled 2015.09.30 svn.r3233 for OlexSys, GUI svn.r5103)
;
_audit_update_record
;
2017-01-04 deposited with the CCDC.
2017-07-03 downloaded from the CCDC.
;
_cell_angle_alpha 90
_cell_angle_beta 93.075(3)
_cell_angle_gamma 90
_cell_formula_units_Z 4
_cell_length_a 15.5078(6)
_cell_length_b 8.1447(3)
_cell_length_c 29.4236(10)
_cell_measurement_reflns_used 13756
_cell_measurement_temperature 293
_cell_measurement_theta_max 23.9640
_cell_measurement_theta_min 3.8930
_cell_volume 3711.0(2)
_computing_cell_refinement
;
CrysAlisPro, Agilent Technologies,
Version 1.171.37.35 (release 13-08-2014 CrysAlis171 .NET)
(compiled Aug 13 2014,18:06:01)
;
_computing_data_collection
;
CrysAlisPro, Agilent Technologies,
Version 1.171.37.35 (release 13-08-2014 CrysAlis171 .NET)
(compiled Aug 13 2014,18:06:01)
;
_computing_data_reduction
;
CrysAlisPro, Agilent Technologies,
Version 1.171.37.35 (release 13-08-2014 CrysAlis171 .NET)
(compiled Aug 13 2014,18:06:01)
;
_computing_molecular_graphics 'Olex2 (Dolomanov et al., 2009)'
_computing_publication_material 'Olex2 (Dolomanov et al., 2009)'
_computing_structure_refinement 'ShelXL (Sheldrick, 2015)'
_computing_structure_solution 'ShelXS (Sheldrick, 2008)'
_diffrn_ambient_temperature 293
_diffrn_detector 'CCD plate'
_diffrn_detector_area_resol_mean 5.3048
_diffrn_detector_type AtlasS2
_diffrn_measured_fraction_theta_full 0.996
_diffrn_measured_fraction_theta_max 0.925
_diffrn_measurement_details
;
#__ type_ start__ end____ width___ exp.time_
  1 omega  -20.00   50.00   1.0000   30.0000
omega____ theta____ kappa____ phi______ frames
    -        8.6419  -99.0000  150.0000 70

#__ type_ start__ end____ width___ exp.time_
  2 omega  -24.00   85.00   1.0000   30.0000
omega____ theta____ kappa____ phi______ frames
    -        8.6419   77.0000  -60.0000 109

#__ type_ start__ end____ width___ exp.time_
  3 omega  -16.00   83.00   1.0000   30.0000
omega____ theta____ kappa____ phi______ frames
    -        8.6419   38.0000  -90.0000 99

#__ type_ start__ end____ width___ exp.time_
  4 omega  -16.00   83.00   1.0000   30.0000
omega____ theta____ kappa____ phi______ frames
    -        8.6419   38.0000   60.0000 99

#__ type_ start__ end____ width___ exp.time_
  5 omega  -20.00   50.00   1.0000   30.0000
omega____ theta____ kappa____ phi______ frames
    -        8.6419  -99.0000   90.0000 70

#__ type_ start__ end____ width___ exp.time_
  6 omega  -16.00   83.00   1.0000   30.0000
omega____ theta____ kappa____ phi______ frames
    -        8.6419   38.0000  150.0000 99

#__ type_ start__ end____ width___ exp.time_
  7 omega  -20.00   50.00   1.0000   30.0000
omega____ theta____ kappa____ phi______ frames
    -        8.6419  -99.0000  -30.0000 70

#__ type_ start__ end____ width___ exp.time_
  8 omega  -20.00   50.00   1.0000   30.0000
omega____ theta____ kappa____ phi______ frames
    -        8.6419  -99.0000 -150.0000 70

#__ type_ start__ end____ width___ exp.time_
  9 omega  -64.00   37.00   1.0000   30.0000
omega____ theta____ kappa____ phi______ frames
    -        8.6419  -57.0000  -30.0000 101

#__ type_ start__ end____ width___ exp.time_
 10 omega  -20.00   50.00   1.0000   30.0000
omega____ theta____ kappa____ phi______ frames
    -        8.6419  -99.0000  -60.0000 70
;
_diffrn_measurement_device 'four-circle diffractometer'
_diffrn_measurement_device_type 'SuperNova, Dual, Cu at zero, AtlasS2'
_diffrn_measurement_method '\w scans'
_diffrn_orient_matrix_UB_11 -0.0138906000
_diffrn_orient_matrix_UB_12 0.0614161000
_diffrn_orient_matrix_UB_13 0.0150499000
_diffrn_orient_matrix_UB_21 0.0419173000
_diffrn_orient_matrix_UB_22 0.0351041000
_diffrn_orient_matrix_UB_23 0.0009241000
_diffrn_orient_matrix_UB_31 -0.0121776000
_diffrn_orient_matrix_UB_32 0.0507737000
_diffrn_orient_matrix_UB_33 -0.0188551000
_diffrn_radiation_monochromator mirror
_diffrn_radiation_probe x-ray
_diffrn_radiation_type MoK\a
_diffrn_radiation_wavelength 0.71073
_diffrn_reflns_av_R_equivalents 0.0769
_diffrn_reflns_av_unetI/netI 0.0533
_diffrn_reflns_Laue_measured_fraction_full 0.996
_diffrn_reflns_Laue_measured_fraction_max 0.925
_diffrn_reflns_limit_h_max 20
_diffrn_reflns_limit_h_min -20
_diffrn_reflns_limit_k_max 10
_diffrn_reflns_limit_k_min -10
_diffrn_reflns_limit_l_max 38
_diffrn_reflns_limit_l_min -37
_diffrn_reflns_number 80452
_diffrn_reflns_point_group_measured_fraction_full 0.996
_diffrn_reflns_point_group_measured_fraction_max 0.925
_diffrn_reflns_theta_full 25.242
_diffrn_reflns_theta_max 28.673
_diffrn_reflns_theta_min 3.467
_diffrn_source 'SuperNova (Mo) X-ray Source'
_exptl_absorpt_coefficient_mu 1.051
_exptl_absorpt_correction_T_max 1.00000
_exptl_absorpt_correction_T_min 0.72409
_exptl_absorpt_correction_type multi-scan
_exptl_absorpt_process_details
;
CrysAlisPro, Agilent Technologies,
Version 1.171.37.35 (release 13-08-2014 CrysAlis171 .NET)
(compiled Aug 13 2014,18:06:01)
Empirical absorption correction using spherical harmonics,
 implemented in SCALE3 ABSPACK scaling algorithm.
;
_exptl_crystal_colour orange
_exptl_crystal_colour_primary orange
_exptl_crystal_density_diffrn 1.516
_exptl_crystal_description prism
_exptl_crystal_F_000 1708
_exptl_crystal_size_max 0.18
_exptl_crystal_size_mid 0.18
_exptl_crystal_size_min 0.08
_refine_diff_density_max 0.826
_refine_diff_density_min -0.786
_refine_diff_density_rms 0.076
_refine_ls_extinction_method none
_refine_ls_goodness_of_fit_ref 1.070
_refine_ls_hydrogen_treatment constr
_refine_ls_matrix_type full
_refine_ls_number_parameters 445
_refine_ls_number_reflns 8840
_refine_ls_number_restraints 24
_refine_ls_restrained_S_all 1.075
_refine_ls_R_factor_all 0.0899
_refine_ls_R_factor_gt 0.0598
_refine_ls_shift/su_max 0.000
_refine_ls_shift/su_mean 0.000
_refine_ls_structure_factor_coef Fsqd
_refine_ls_weighting_details 'w=1/[\s^2^(Fo^2^)+(0.0367P)^2^+6.2067P] where P=(Fo^2^+2Fc^2^)/3'
_refine_ls_weighting_scheme calc
_refine_ls_wR_factor_gt 0.1104
_refine_ls_wR_factor_ref 0.1200
_reflns_Friedel_coverage 0.000
_reflns_number_gt 6698
_reflns_number_total 8840
_reflns_threshold_expression 'I > 2\s(I)'
_cod_data_source_file c7nj01707c2.cif
_cod_data_source_block cracm
_cod_original_cell_volume 3711.1(2)
_cod_database_code 7056392
_shelxl_version_number 2014/6
_shelx_space_group_comment
;
The symmetry employed for this shelxl refinement is uniquely defined
by the following loop, which should always be used as a source of
symmetry information in preference to the above space-group names.
They are only intended as comments.
;
_reflns_odcompleteness_completeness 99.59
_reflns_odcompleteness_iscentric 1
_reflns_odcompleteness_theta 24.66
_olex2_refinement_description
;
1. Fixed Uiso
 At 1.2 times of:
  All C(H) groups, All C(H,H) groups, All N(H) groups
 At 1.5 times of:
  All C(H,H,H) groups
2. Rigid bond restraints
 Cl7, Cl8, Cl9, Cl10, Cl11, Cl12, C35
 with sigma for 1-2 distances of 0.01 and sigma for 1-3 distances of 0.01
 Cl1, Cl2, Cl3, Cl4, Cl5, Cl6, C32
 with sigma for 1-2 distances of 0.01 and sigma for 1-3 distances of 0.01
3. Others
 Fixed Sof: H1(0.5) H2(0.5) Cl1(0.8) Cl2(0.8) Cl3(0.8) Cl4(0.2) Cl5(0.2)
 Cl6(0.2) H32(0.8) H32A(0.2) Cl7(0.85) Cl8(0.85) Cl9(0.85) Cl10(0.15)
 Cl11(0.15) Cl12(0.15) H35A(0.15) H35(0.85)
4.a Ternary CH refined with riding coordinates:
 C32(H32), C32(H32A), C35(H35A), C35(H35)
4.b Aromatic/amide H refined with riding coordinates:
 N1(H1), N2(H2), C6(H6), C7(H7), C8(H8), C9(H9), C10(H10), C12(H12), C13(H13),
 C14(H14), C15(H15), C16(H16), C18(H18), C19(H19), C20(H20), C21(H21), C22(H22),
  C24(H24), C25(H25), C26(H26), C27(H27), C28(H28)
4.c Idealised Me refined as rotating group:
 C2(H2A,H2B,H2C), C3(H3A,H3B,H3C), C5(H5A,H5B,H5C)
;
_olex2_submission_special_instructions 'No special instructions were received'

loop_
_space_group_symop_operation_xyz
'x, y, z'
'-x, y+1/2, -z+1/2'
'-x, -y, -z'
'x, -y-1/2, z-1/2'

loop_
_atom_site_label
_atom_site_type_symbol
_atom_site_fract_x
_atom_site_fract_y
_atom_site_fract_z
_atom_site_U_iso_or_equiv
_atom_site_adp_type
_atom_site_occupancy
_atom_site_site_symmetry_order
_atom_site_calc_flag
_atom_site_refinement_flags_posn
_atom_site_refinement_flags_adp
_atom_site_refinement_flags_occupancy
_atom_site_disorder_assembly
_atom_site_disorder_group
Ru1 Ru 0.34614(2) 0.54000(4) 0.07939(2) 0.03460(10) Uani 1 1 d . . . . .
S1 S 0.41938(6) 0.77141(12) 0.05193(3) 0.0398(2) Uani 1 1 d . . . . .
P1 P 0.22224(6) 0.68853(12) 0.09084(3) 0.0355(2) Uani 1 1 d . . . . .
N1 N 0.5622(2) 0.8907(4) 0.09452(11) 0.0513(9) Uani 1 1 d . . . . .
H1 H 0.5953 0.9014 0.1188 0.062 Uiso 0.5 1 calc R . P . .
N2 N 0.4826(2) 0.7208(4) 0.13621(10) 0.0431(8) Uani 1 1 d . . . . .
H2 H 0.5195 0.7370 0.1586 0.052 Uiso 0.5 1 calc R . P . .
N3 N 0.41246(19) 0.6162(4) 0.14170(9) 0.0354(7) Uani 1 1 d . . . . .
C1 C 0.4001(3) 0.5775(5) 0.18348(13) 0.0449(9) Uani 1 1 d . . . . .
C2 C 0.3289(3) 0.4642(6) 0.19370(15) 0.0630(12) Uani 1 1 d . . . . .
H2A H 0.2837 0.5246 0.2073 0.094 Uiso 1 1 calc GR . . . .
H2B H 0.3503 0.3809 0.2144 0.094 Uiso 1 1 calc GR . . . .
H2C H 0.3065 0.4138 0.1660 0.094 Uiso 1 1 calc GR . . . .
C3 C 0.4520(3) 0.6456(7) 0.22362(14) 0.0717(15) Uani 1 1 d . . . . .
H3A H 0.5093 0.6009 0.2243 0.108 Uiso 1 1 calc GR . . . .
H3B H 0.4250 0.6165 0.2511 0.108 Uiso 1 1 calc GR . . . .
H3C H 0.4548 0.7630 0.2212 0.108 Uiso 1 1 calc GR . . . .
C4 C 0.4930(2) 0.7963(5) 0.09625(12) 0.0379(8) Uani 1 1 d . . . . .
C5 C 0.5850(3) 0.9770(6) 0.05374(15) 0.0605(12) Uani 1 1 d . . . . .
H5A H 0.6047 0.8996 0.0320 0.091 Uiso 1 1 calc GR . . . .
H5B H 0.6301 1.0546 0.0613 0.091 Uiso 1 1 calc GR . . . .
H5C H 0.5353 1.0340 0.0409 0.091 Uiso 1 1 calc GR . . . .
C6 C 0.2818(4) 0.3666(6) 0.03375(17) 0.0667(14) Uani 1 1 d . . . . .
H6 H 0.2283 0.3893 0.0193 0.080 Uiso 1 1 calc R . . . .
C7 C 0.2959(3) 0.2874(5) 0.07603(16) 0.0606(12) Uani 1 1 d . . . . .
H7 H 0.2536 0.2475 0.0944 0.073 Uiso 1 1 calc R . . . .
C8 C 0.3848(3) 0.2797(5) 0.08529(17) 0.0612(12) Uani 1 1 d . . . . .
H8 H 0.4121 0.2346 0.1113 0.073 Uiso 1 1 calc R . . . .
C9 C 0.4267(3) 0.3510(6) 0.04896(18) 0.0675(13) Uani 1 1 d . . . . .
H9 H 0.4860 0.3605 0.0465 0.081 Uiso 1 1 calc R . . . .
C10 C 0.3623(4) 0.4051(6) 0.01724(16) 0.0703(15) Uani 1 1 d . . . . .
H10 H 0.3715 0.4576 -0.0101 0.084 Uiso 1 1 calc R . . . .
C11 C 0.1888(2) 0.8398(5) 0.04684(12) 0.0387(8) Uani 1 1 d . . . . .
C12 C 0.1351(3) 0.9701(5) 0.05565(15) 0.0516(10) Uani 1 1 d . . . . .
H12 H 0.1181 0.9867 0.0851 0.062 Uiso 1 1 calc R . . . .
C13 C 0.1061(3) 1.0760(6) 0.02154(18) 0.0621(12) Uani 1 1 d . . . . .
H13 H 0.0704 1.1635 0.0281 0.074 Uiso 1 1 calc R . . . .
C14 C 0.1300(3) 1.0518(6) -0.02182(18) 0.0661(13) Uani 1 1 d . . . . .
H14 H 0.1101 1.1224 -0.0449 0.079 Uiso 1 1 calc R . . . .
C15 C 0.1838(3) 0.9228(6) -0.03173(15) 0.0595(12) Uani 1 1 d . . . . .
H15 H 0.2002 0.9069 -0.0614 0.071 Uiso 1 1 calc R . . . .
C16 C 0.2132(2) 0.8176(6) 0.00255(13) 0.0480(10) Uani 1 1 d . . . . .
H16 H 0.2497 0.7313 -0.0041 0.058 Uiso 1 1 calc R . . . .
C17 C 0.2215(2) 0.8159(5) 0.14219(12) 0.0403(9) Uani 1 1 d . . . . .
C18 C 0.1569(3) 0.8120(7) 0.17292(15) 0.0654(13) Uani 1 1 d . . . . .
H18 H 0.1095 0.7433 0.1678 0.078 Uiso 1 1 calc R . . . .
C19 C 0.1632(4) 0.9106(8) 0.21140(17) 0.0863(18) Uani 1 1 d . . . . .
H19 H 0.1195 0.9083 0.2318 0.104 Uiso 1 1 calc R . . . .
C20 C 0.2330(4) 1.0112(7) 0.21962(16) 0.0726(15) Uani 1 1 d . . . . .
H20 H 0.2367 1.0764 0.2456 0.087 Uiso 1 1 calc R . . . .
C21 C 0.2976(3) 1.0156(5) 0.18943(16) 0.0577(12) Uani 1 1 d . . . . .
H21 H 0.3452 1.0834 0.1950 0.069 Uiso 1 1 calc R . . . .
C22 C 0.2914(3) 0.9192(4) 0.15087(14) 0.0444(9) Uani 1 1 d . . . . .
H22 H 0.3349 0.9236 0.1303 0.053 Uiso 1 1 calc R . . . .
C23 C 0.1232(2) 0.5647(5) 0.09326(13) 0.0435(9) Uani 1 1 d . . . . .
C24 C 0.0534(3) 0.5829(6) 0.06252(15) 0.0541(11) Uani 1 1 d . . . . .
H24 H 0.0546 0.6629 0.0400 0.065 Uiso 1 1 calc R . . . .
C25 C -0.0187(3) 0.4826(7) 0.06504(19) 0.0719(14) Uani 1 1 d . . . . .
H25 H -0.0650 0.4952 0.0439 0.086 Uiso 1 1 calc R . . . .
C26 C -0.0225(3) 0.3662(7) 0.09799(19) 0.0730(15) Uani 1 1 d . . . . .
H26 H -0.0715 0.3010 0.0996 0.088 Uiso 1 1 calc R . . . .
C27 C 0.0458(3) 0.3454(7) 0.12866(18) 0.0723(14) Uani 1 1 d . . . . .
H27 H 0.0436 0.2653 0.1511 0.087 Uiso 1 1 calc R . . . .
C28 C 0.1187(3) 0.4436(6) 0.12642(16) 0.0630(13) Uani 1 1 d . . . . .
H28 H 0.1651 0.4282 0.1473 0.076 Uiso 1 1 calc R . . . .
Cl1 Cl 0.0780(3) 0.4677(6) 0.35002(16) 0.1483(18) Uani 0.8 1 d . U P A 1
Cl2 Cl 0.0842(2) 0.1538(3) 0.31282(13) 0.1315(10) Uani 0.8 1 d . U P A 1
Cl3 Cl 0.0963(3) 0.4249(7) 0.25487(13) 0.186(2) Uani 0.8 1 d . U P A 1
Cl4 Cl 0.0872(10) 0.5361(16) 0.2704(5) 0.128(5) Uani 0.2 1 d . U P A 2
Cl5 Cl 0.0933(15) 0.411(3) 0.3567(4) 0.175(9) Uani 0.2 1 d . U P A 2
Cl6 Cl 0.0609(6) 0.2161(12) 0.2776(4) 0.107(3) Uani 0.2 1 d . U P A 2
C32 C 0.1211(3) 0.3553(7) 0.30689(18) 0.0746(14) Uani 1 1 d . U . . .
H32 H 0.1842 0.3553 0.3117 0.090 Uiso 0.8 1 calc R . P A 1
H32A H 0.1831 0.3325 0.3062 0.090 Uiso 0.2 1 calc R . P A 2
Cl7 Cl 0.2905(4) 0.9717(5) 0.40529(9) 0.223(2) Uani 0.85 1 d . U P B 1
Cl8 Cl 0.41241(19) 0.8322(4) 0.34576(15) 0.1763(13) Uani 0.85 1 d . U P B 1
Cl9 Cl 0.2339(2) 0.7745(4) 0.33233(11) 0.1427(10) Uani 0.85 1 d . U P B 1
Cl10 Cl 0.3982(8) 0.9112(14) 0.3895(4) 0.093(3) Uani 0.15 1 d . U P B 2
Cl11 Cl 0.3130(17) 0.714(2) 0.3302(7) 0.179(8) Uani 0.15 1 d . U P B 2
Cl12 Cl 0.2173(13) 0.935(3) 0.3702(16) 0.282(17) Uani 0.15 1 d . U P B 2
C35 C 0.3089(4) 0.9144(8) 0.3515(2) 0.0919(17) Uani 1 1 d . U . . .
H35A H 0.3173 0.9941 0.3272 0.110 Uiso 0.15 1 calc R . P B 2
H35 H 0.3030 1.0119 0.3320 0.110 Uiso 0.85 1 calc R . P B 1
Cl2A Cl 0.34230(7) 0.30431(15) 0.31013(4) 0.0603(3) Uani 1 1 d . . . . .

loop_
_atom_site_aniso_label
_atom_site_aniso_U_11
_atom_site_aniso_U_22
_atom_site_aniso_U_33
_atom_site_aniso_U_23
_atom_site_aniso_U_13
_atom_site_aniso_U_12
Ru1 0.03820(17) 0.03482(17) 0.03087(16) -0.00137(12) 0.00252(11) -0.00469(13)
S1 0.0378(5) 0.0499(6) 0.0314(5) 0.0076(4) 0.0002(4) -0.0080(4)
P1 0.0336(5) 0.0405(5) 0.0326(5) -0.0030(4) 0.0038(4) -0.0080(4)
N1 0.0418(19) 0.063(2) 0.0486(19) 0.0112(17) -0.0017(15) -0.0200(17)
N2 0.0432(18) 0.0518(19) 0.0338(16) 0.0080(14) -0.0036(13) -0.0134(15)
N3 0.0373(16) 0.0354(16) 0.0335(16) 0.0070(13) 0.0010(12) -0.0027(13)
C1 0.054(2) 0.046(2) 0.034(2) 0.0052(17) -0.0003(17) -0.0028(18)
C2 0.073(3) 0.073(3) 0.043(2) 0.016(2) 0.003(2) -0.020(3)
C3 0.088(4) 0.094(4) 0.032(2) 0.003(2) -0.006(2) -0.022(3)
C4 0.0358(19) 0.041(2) 0.037(2) 0.0015(16) 0.0017(15) -0.0014(16)
C5 0.056(3) 0.066(3) 0.060(3) 0.008(2) 0.011(2) -0.021(2)
C6 0.080(4) 0.051(3) 0.067(3) -0.025(2) -0.022(3) -0.004(3)
C7 0.070(3) 0.043(2) 0.070(3) -0.010(2) 0.008(2) -0.017(2)
C8 0.081(3) 0.035(2) 0.068(3) -0.003(2) -0.005(3) 0.002(2)
C9 0.070(3) 0.052(3) 0.083(4) -0.015(3) 0.025(3) 0.007(2)
C10 0.115(5) 0.055(3) 0.041(3) -0.016(2) 0.012(3) -0.003(3)
C11 0.0310(18) 0.042(2) 0.043(2) 0.0000(17) -0.0035(15) -0.0062(16)
C12 0.051(2) 0.051(2) 0.052(2) -0.007(2) 0.0004(19) -0.007(2)
C13 0.060(3) 0.048(3) 0.077(3) -0.003(2) -0.015(2) 0.007(2)
C14 0.060(3) 0.065(3) 0.071(3) 0.016(3) -0.021(2) -0.004(3)
C15 0.053(3) 0.078(3) 0.047(2) 0.010(2) -0.006(2) -0.006(2)
C16 0.036(2) 0.063(3) 0.044(2) 0.002(2) -0.0026(17) -0.0014(19)
C17 0.041(2) 0.044(2) 0.036(2) -0.0070(16) 0.0038(16) -0.0023(17)
C18 0.054(3) 0.091(4) 0.052(3) -0.024(3) 0.015(2) -0.022(3)
C19 0.085(4) 0.122(5) 0.055(3) -0.036(3) 0.031(3) -0.017(4)
C20 0.090(4) 0.079(4) 0.049(3) -0.030(2) 0.000(3) -0.002(3)
C21 0.063(3) 0.045(2) 0.064(3) -0.015(2) -0.007(2) -0.007(2)
C22 0.047(2) 0.034(2) 0.052(2) -0.0062(17) 0.0040(18) -0.0014(17)
C23 0.038(2) 0.051(2) 0.041(2) -0.0097(18) 0.0084(16) -0.0115(18)
C24 0.045(2) 0.060(3) 0.056(3) -0.007(2) -0.0011(19) -0.014(2)
C25 0.051(3) 0.087(4) 0.076(3) -0.010(3) -0.007(2) -0.023(3)
C26 0.055(3) 0.083(4) 0.083(4) -0.018(3) 0.016(3) -0.036(3)
C27 0.073(3) 0.074(3) 0.071(3) 0.001(3) 0.017(3) -0.030(3)
C28 0.054(3) 0.076(3) 0.058(3) 0.010(2) 0.004(2) -0.023(2)
Cl1 0.109(2) 0.151(3) 0.186(4) -0.104(3) 0.021(2) -0.004(2)
Cl2 0.123(2) 0.0833(16) 0.193(3) -0.0114(18) 0.061(2) -0.0046(15)
Cl3 0.138(3) 0.305(6) 0.116(3) 0.095(3) 0.026(2) 0.076(4)
Cl4 0.129(10) 0.120(7) 0.132(9) 0.032(7) -0.040(8) 0.008(8)
Cl5 0.188(17) 0.31(2) 0.027(4) -0.007(6) 0.019(5) -0.036(16)
Cl6 0.094(6) 0.084(6) 0.142(8) -0.048(6) 0.007(6) 0.012(5)
C32 0.050(3) 0.093(4) 0.080(3) -0.007(3) 0.000(2) 0.007(3)
Cl7 0.360(6) 0.242(4) 0.0695(15) -0.0136(19) 0.026(2) -0.108(4)
Cl8 0.1073(19) 0.167(3) 0.252(4) 0.035(3) -0.020(2) -0.0041(19)
Cl9 0.126(2) 0.131(2) 0.168(2) 0.0002(19) -0.0204(19) -0.0539(18)
Cl10 0.096(7) 0.090(7) 0.090(7) 0.024(6) -0.016(6) -0.010(6)
Cl11 0.205(19) 0.143(12) 0.184(18) -0.047(11) -0.040(15) 0.012(13)
Cl12 0.106(8) 0.157(17) 0.59(6) -0.02(2) 0.127(15) -0.017(12)
C35 0.088(4) 0.101(4) 0.085(4) 0.026(3) -0.014(3) -0.030(3)
Cl2A 0.0485(6) 0.0760(8) 0.0546(6) 0.0088(6) -0.0131(5) 0.0029(5)

loop_
_atom_type_symbol
_atom_type_description
_atom_type_scat_dispersion_real
_atom_type_scat_dispersion_imag
_atom_type_scat_source
C C 0.0033 0.0016 'International Tables Vol C Tables 4.2.6.8 and 6.1.1.4'
H H 0.0000 0.0000 'International Tables Vol C Tables 4.2.6.8 and 6.1.1.4'
Cl Cl 0.1484 0.1585 'International Tables Vol C Tables 4.2.6.8 and 6.1.1.4'
N N 0.0061 0.0033 'International Tables Vol C Tables 4.2.6.8 and 6.1.1.4'
P P 0.1023 0.0942 'International Tables Vol C Tables 4.2.6.8 and 6.1.1.4'
Ru Ru -1.2594 0.8363 'International Tables Vol C Tables 4.2.6.8 and 6.1.1.4'
S S 0.1246 0.1234 'International Tables Vol C Tables 4.2.6.8 and 6.1.1.4'

loop_
_geom_angle_atom_site_label_1
_geom_angle_atom_site_label_2
_geom_angle_atom_site_label_3
_geom_angle
P1 Ru1 S1 92.92(3)
N3 Ru1 S1 81.04(8)
N3 Ru1 P1 95.06(8)
N3 Ru1 C6 155.01(16)
N3 Ru1 C7 117.48(15)
N3 Ru1 C8 95.45(15)
N3 Ru1 C9 107.06(17)
N3 Ru1 C10 143.02(18)
C6 Ru1 S1 121.60(15)
C6 Ru1 P1 94.18(15)
C6 Ru1 C7 37.69(18)
C6 Ru1 C8 62.27(18)
C6 Ru1 C9 62.8(2)
C6 Ru1 C10 37.85(19)
C7 Ru1 S1 154.85(13)
C7 Ru1 P1 101.59(14)
C7 Ru1 C8 36.82(18)
C7 Ru1 C9 62.30(19)
C8 Ru1 S1 131.21(14)
C8 Ru1 P1 135.71(14)
C9 Ru1 S1 97.18(14)
C9 Ru1 P1 156.83(15)
C9 Ru1 C8 37.17(18)
C10 Ru1 S1 92.10(15)
C10 Ru1 P1 121.67(17)
C10 Ru1 C7 62.81(19)
C10 Ru1 C8 62.26(19)
C10 Ru1 C9 37.44(19)
C4 S1 Ru1 98.52(13)
C11 P1 Ru1 116.92(12)
C11 P1 C23 100.94(17)
C17 P1 Ru1 117.28(13)
C17 P1 C11 100.77(17)
C17 P1 C23 103.65(17)
C23 P1 Ru1 114.87(13)
C4 N1 H1 118.4
C4 N1 C5 123.2(3)
C5 N1 H1 118.4
N3 N2 H2 119.6
C4 N2 H2 119.6
C4 N2 N3 120.7(3)
N2 N3 Ru1 114.7(2)
C1 N3 Ru1 130.8(3)
C1 N3 N2 114.5(3)
N3 C1 C2 119.6(3)
N3 C1 C3 123.9(4)
C2 C1 C3 116.4(3)
C1 C2 H2A 109.5
C1 C2 H2B 109.5
C1 C2 H2C 109.5
H2A C2 H2B 109.5
H2A C2 H2C 109.5
H2B C2 H2C 109.5
C1 C3 H3A 109.5
C1 C3 H3B 109.5
C1 C3 H3C 109.5
H3A C3 H3B 109.5
H3A C3 H3C 109.5
H3B C3 H3C 109.5
N1 C4 S1 123.6(3)
N1 C4 N2 115.8(3)
N2 C4 S1 120.6(3)
N1 C5 H5A 109.5
N1 C5 H5B 109.5
N1 C5 H5C 109.5
H5A C5 H5B 109.5
H5A C5 H5C 109.5
H5B C5 H5C 109.5
Ru1 C6 H6 121.7
C7 C6 Ru1 72.8(2)
C7 C6 H6 126.0
C10 C6 Ru1 71.2(3)
C10 C6 H6 126.0
C10 C6 C7 108.0(4)
Ru1 C7 H7 124.0
C6 C7 Ru1 69.5(2)
C6 C7 H7 126.3
C8 C7 Ru1 71.9(2)
C8 C7 C6 107.4(4)
C8 C7 H7 126.3
Ru1 C8 H8 123.6
C7 C8 Ru1 71.3(3)
C7 C8 H8 125.5
C7 C8 C9 109.0(5)
C9 C8 Ru1 71.2(3)
C9 C8 H8 125.5
Ru1 C9 H9 124.0
C8 C9 Ru1 71.6(3)
C8 C9 H9 126.4
C10 C9 Ru1 69.6(3)
C10 C9 C8 107.2(5)
C10 C9 H9 126.4
Ru1 C10 H10 122.0
C6 C10 Ru1 71.0(3)
C6 C10 C9 108.4(4)
C6 C10 H10 125.8
C9 C10 Ru1 72.9(3)
C9 C10 H10 125.8
C12 C11 P1 122.1(3)
C12 C11 C16 118.2(4)
C16 C11 P1 119.5(3)
C11 C12 H12 119.4
C13 C12 C11 121.3(4)
C13 C12 H12 119.4
C12 C13 H13 120.1
C14 C13 C12 119.8(4)
C14 C13 H13 120.1
C13 C14 H14 119.8
C13 C14 C15 120.4(4)
C15 C14 H14 119.8
C14 C15 H15 120.1
C14 C15 C16 119.8(4)
C16 C15 H15 120.1
C11 C16 H16 119.7
C15 C16 C11 120.6(4)
C15 C16 H16 119.7
C18 C17 P1 124.1(3)
C22 C17 P1 117.1(3)
C22 C17 C18 118.7(4)
C17 C18 H18 120.1
C17 C18 C19 119.9(4)
C19 C18 H18 120.1
C18 C19 H19 119.6
C20 C19 C18 120.7(5)
C20 C19 H19 119.6
C19 C20 H20 120.1
C19 C20 C21 119.9(4)
C21 C20 H20 120.1
C20 C21 H21 120.1
C20 C21 C22 119.7(4)
C22 C21 H21 120.1
C17 C22 H22 119.4
C21 C22 C17 121.1(4)
C21 C22 H22 119.4
C24 C23 P1 122.8(3)
C24 C23 C28 117.9(4)
C28 C23 P1 119.2(3)
C23 C24 H24 119.8
C23 C24 C25 120.4(4)
C25 C24 H24 119.8
C24 C25 H25 119.5
C26 C25 C24 120.9(5)
C26 C25 H25 119.5
C25 C26 H26 120.1
C25 C26 C27 119.7(4)
C27 C26 H26 120.1
C26 C27 H27 119.9
C26 C27 C28 120.1(5)
C28 C27 H27 119.9
C23 C28 H28 119.6
C27 C28 C23 120.8(4)
C27 C28 H28 119.6
Cl1 C32 Cl2 106.4(3)
Cl1 C32 H32 108.4
Cl2 C32 H32 108.4
Cl3 C32 Cl1 114.6(4)
Cl3 C32 Cl2 110.6(4)
Cl3 C32 H32 108.4
Cl4 C32 H32A 112.4
Cl5 C32 Cl4 102.6(10)
Cl5 C32 Cl6 119.2(10)
Cl5 C32 H32A 112.4
Cl6 C32 Cl4 96.0(6)
Cl6 C32 H32A 112.4
Cl7 C35 Cl8 113.4(4)
Cl7 C35 Cl9 110.4(4)
Cl7 C35 H35 108.0
Cl8 C35 H35 108.0
Cl9 C35 Cl8 108.9(4)
Cl9 C35 H35 108.0
Cl10 C35 Cl11 100.0(9)
Cl10 C35 H35A 110.3
Cl11 C35 H35A 110.3
Cl12 C35 Cl10 119.0(18)
Cl12 C35 Cl11 106.1(13)
Cl12 C35 H35A 110.3

loop_
_geom_bond_atom_site_label_1
_geom_bond_atom_site_label_2
_geom_bond_distance
Ru1 S1 2.3651(10)
Ru1 P1 2.3105(10)
Ru1 N3 2.145(3)
Ru1 C6 2.157(4)
Ru1 C7 2.200(4)
Ru1 C8 2.208(4)
Ru1 C9 2.202(4)
Ru1 C10 2.160(4)
S1 C4 1.699(4)
P1 C11 1.841(4)
P1 C17 1.834(4)
P1 C23 1.842(4)
N1 H1 0.8600
N1 C4 1.324(5)
N1 C5 1.451(5)
N2 H2 0.8600
N2 N3 1.398(4)
N2 C4 1.344(5)
N3 C1 1.294(5)
C1 C2 1.483(6)
C1 C3 1.499(6)
C2 H2A 0.9600
C2 H2B 0.9600
C2 H2C 0.9600
C3 H3A 0.9600
C3 H3B 0.9600
C3 H3C 0.9600
C5 H5A 0.9600
C5 H5B 0.9600
C5 H5C 0.9600
C6 H6 0.9300
C6 C7 1.408(7)
C6 C10 1.400(7)
C7 H7 0.9300
C7 C8 1.392(7)
C8 H8 0.9300
C8 C9 1.406(7)
C9 H9 0.9300
C9 C10 1.401(7)
C10 H10 0.9300
C11 C12 1.383(6)
C11 C16 1.388(5)
C12 H12 0.9300
C12 C13 1.380(6)
C13 H13 0.9300
C13 C14 1.362(7)
C14 H14 0.9300
C14 C15 1.382(7)
C15 H15 0.9300
C15 C16 1.382(6)
C16 H16 0.9300
C17 C18 1.385(5)
C17 C22 1.384(5)
C18 H18 0.9300
C18 C19 1.387(6)
C19 H19 0.9300
C19 C20 1.369(7)
C20 H20 0.9300
C20 C21 1.374(7)
C21 H21 0.9300
C21 C22 1.379(6)
C22 H22 0.9300
C23 C24 1.381(6)
C23 C28 1.392(6)
C24 H24 0.9300
C24 C25 1.391(6)
C25 H25 0.9300
C25 C26 1.359(7)
C26 H26 0.9300
C26 C27 1.365(7)
C27 H27 0.9300
C27 C28 1.389(6)
C28 H28 0.9300
Cl1 C32 1.728(6)
Cl2 C32 1.750(6)
Cl3 C32 1.658(6)
Cl4 C32 1.881(14)
Cl5 C32 1.616(13)
Cl6 C32 1.678(10)
C32 H32 0.9800
C32 H32A 0.9800
Cl7 C35 1.689(7)
Cl8 C35 1.756(7)
Cl9 C35 1.703(6)
Cl10 C35 1.732(12)
Cl11 C35 1.750(19)
Cl12 C35 1.56(2)
C35 H35A 0.9800
C35 H35 0.9800
